data_2237011
loop_
_publ_author_name
'Plutenko, Maxym O.'
'Lampeka, Rostislav D.'
'Haukka, Matti'
'Nordlander, Ebbe'

_publ_section_title
;
 2-(3,5-Dimethyl-1<i>H</i>-pyrazol-1-yl)-2-hydroxyimino-<i>N</i>'-[1-(pyridin-2-yl)ethylidene]acetohydrazide
;
_journal_coeditor_code RZ5011
_journal_issue 12
_journal_name_full 'Acta Crystallographica Section E'
_journal_page_first o3381
_journal_paper_doi 10.1107/S1600536812045412
_journal_volume 68
_journal_year 2012
_chemical_formula_iupac 'C14 H16 N6 O2'
_chemical_formula_moiety 'C14 H16 N6 O2'
_chemical_formula_sum 'C14 H16 N6 O2'
_chemical_formula_weight 300.33
_chemical_name_systematic
;
2-(3,5-Dimethyl-1<i>H</i>-pyrazol-1-yl)-2-hydroxyimino-
<i>N</i>'-[1-(pyridin-2-yl)ethylidene]acetohydrazide
;
_space_group_IT_number 9
_symmetry_cell_setting monoclinic
_symmetry_space_group_name_Hall 'C -2yc'
_symmetry_space_group_name_H-M 'C 1 c 1'
_atom_sites_solution_hydrogens geom
_atom_sites_solution_primary direct
_atom_sites_solution_secondary difmap
_audit_creation_method SHELXL-97
_cell_angle_alpha 90.00
_cell_angle_beta 107.3350(10)
_cell_angle_gamma 90.00
_cell_formula_units_Z 4
_cell_length_a 24.5792(6)
_cell_length_b 7.5795(2)
_cell_length_c 8.3072(2)
_cell_measurement_reflns_used 5439
_cell_measurement_temperature 100(2)
_cell_measurement_theta_max 32.17
_cell_measurement_theta_min 3.47
_cell_volume 1477.32(6)
_computing_cell_refinement 'SAINT (Bruker, 2009)'
_computing_data_collection 'APEX2 (Bruker, 2010)'
_computing_data_reduction 'SAINT (Bruker, 2009)'
_computing_molecular_graphics 'DIAMOND (Brandenburg, 2009)'
_computing_publication_material 'SHELXL97 (Sheldrick, 2008)'
_computing_structure_refinement 'SHELXL97 (Sheldrick, 2008)'
_computing_structure_solution 'SHELXS97 (Sheldrick, 2008)'
_diffrn_ambient_temperature 100(2)
_diffrn_detector_area_resol_mean 16
_diffrn_measured_fraction_theta_full 0.993
_diffrn_measured_fraction_theta_max 0.993
_diffrn_measurement_device '62mm x 62mm CCD camera on \k-goniostat'
_diffrn_measurement_device_type 'Bruker Kappa APEXII DUO CCD'
_diffrn_measurement_method '\f scans and \w scans with \k offset'
_diffrn_radiation_monochromator 'curved graphite crystal'
_diffrn_radiation_source 'fine-focus sealed tube'
_diffrn_radiation_type MoK\a
_diffrn_radiation_wavelength 0.71073
_diffrn_reflns_av_R_equivalents 0.0162
_diffrn_reflns_av_sigmaI/netI 0.0254
_diffrn_reflns_limit_h_max 36
_diffrn_reflns_limit_h_min -28
_diffrn_reflns_limit_k_max 11
_diffrn_reflns_limit_k_min -11
_diffrn_reflns_limit_l_max 12
_diffrn_reflns_limit_l_min -12
_diffrn_reflns_number 8846
_diffrn_reflns_theta_full 32.24
_diffrn_reflns_theta_max 32.24
_diffrn_reflns_theta_min 1.74
_exptl_absorpt_coefficient_mu 0.096
_exptl_absorpt_correction_T_max 0.9802
_exptl_absorpt_correction_T_min 0.9663
_exptl_absorpt_correction_type multi-scan
_exptl_absorpt_process_details '(SADABS; Sheldrick, 2008)'
_exptl_crystal_colour colourless
_exptl_crystal_density_diffrn 1.350
_exptl_crystal_density_method 'not measured'
_exptl_crystal_description block
_exptl_crystal_F_000 632
_exptl_crystal_size_max 0.36
_exptl_crystal_size_mid 0.28
_exptl_crystal_size_min 0.21
_refine_diff_density_max 0.357
_refine_diff_density_min -0.237
_refine_ls_extinction_method none
_refine_ls_goodness_of_fit_ref 1.028
_refine_ls_hydrogen_treatment constr
_refine_ls_matrix_type full
_refine_ls_number_parameters 204
_refine_ls_number_reflns 4395
_refine_ls_number_restraints 3
_refine_ls_restrained_S_all 1.028
_refine_ls_R_factor_all 0.0360
_refine_ls_R_factor_gt 0.0315
_refine_ls_shift/su_max 0.001
_refine_ls_shift/su_mean 0.000
_refine_ls_structure_factor_coef Fsqd
_refine_ls_weighting_details 'calc w=1/[\s^2^(Fo^2^)+(0.0459P)^2^+0.4670P] where P=(Fo^2^+2Fc^2^)/3'
_refine_ls_weighting_scheme calc
_refine_ls_wR_factor_gt 0.0780
_refine_ls_wR_factor_ref 0.0813
_reflns_number_gt 4096
_reflns_number_total 4395
_reflns_threshold_expression I>2sigma(I)
_cod_data_source_file rz5011.cif
_cod_data_source_block I
_cod_original_sg_symbol_H-M 'C c'
_cod_database_code 2237011
_cod_database_fobs_code 2237011

loop_
_symmetry_equiv_pos_as_xyz
'x, y, z'
'x, -y, z+1/2'
'x+1/2, y+1/2, z'
'x+1/2, -y+1/2, z+1/2'

loop_
_atom_site_type_symbol
_atom_site_label
_atom_site_fract_x
_atom_site_fract_y
_atom_site_fract_z
_atom_site_U_iso_or_equiv
_atom_site_adp_type
_atom_site_calc_flag
_atom_site_refinement_flags
_atom_site_occupancy
_atom_site_symmetry_multiplicity
O O1 0.36481(4) 0.69023(11) 0.54259(10) 0.01537(16) Uani d . 1 1
O O2 0.22703(4) 0.54704(12) 0.05549(11) 0.01825(18) Uani d . 1 1
H H2O 0.2225 0.4597 -0.0165 0.027 Uiso d R 1 1
N N1 0.56071(4) 0.19215(14) 0.65828(13) 0.01662(19) Uani d . 1 1
N N2 0.42935(4) 0.41283(13) 0.53143(12) 0.01403(18) Uani d . 1 1
N N3 0.38561(4) 0.46283(14) 0.39135(11) 0.01331(17) Uani d D 1 1
H H3N 0.3778 0.4153 0.2937 0.019(4) Uiso d RD 1 1
N N4 0.27952(4) 0.51059(13) 0.16581(12) 0.01522(18) Uani d . 1 1
N N5 0.26314(4) 0.76793(12) 0.30874(11) 0.01181(17) Uani d . 1 1
N N6 0.21438(4) 0.73146(13) 0.35109(11) 0.01289(18) Uani d . 1 1
C C1 0.51137(5) 0.25530(15) 0.67204(14) 0.01364(19) Uani d . 1 1
C C2 0.50044(5) 0.27091(17) 0.82763(15) 0.0172(2) Uani d . 1 1
H H2 0.4648 0.3142 0.8333 0.021 Uiso calc R 1 1
C C3 0.54243(6) 0.22232(18) 0.97295(16) 0.0202(2) Uani d . 1 1
H H3 0.5360 0.2318 1.0799 0.024 Uiso calc R 1 1
C C4 0.59418(5) 0.15935(17) 0.96004(15) 0.0185(2) Uani d . 1 1
H H4 0.6240 0.1262 1.0575 0.022 Uiso calc R 1 1
C C5 0.60086(5) 0.14650(17) 0.80058(15) 0.0179(2) Uani d . 1 1
H H5 0.6360 0.1026 0.7916 0.021 Uiso calc R 1 1
C C6 0.46826(5) 0.30868(16) 0.51196(14) 0.01365(19) Uani d . 1 1
C C7 0.47343(6) 0.24075(18) 0.34765(15) 0.0189(2) Uani d . 1 1
H H7A 0.4467 0.1428 0.3084 0.028 Uiso calc R 1 1
H H7B 0.5124 0.1994 0.3634 0.028 Uiso calc R 1 1
H H7C 0.4645 0.3357 0.2638 0.028 Uiso calc R 1 1
C C8 0.35246(5) 0.59735(15) 0.41689(13) 0.01189(19) Uani d . 1 1
C C9 0.29671(5) 0.62508(16) 0.28350(13) 0.01239(19) Uani d . 1 1
C C10 0.19299(5) 0.88846(16) 0.37111(14) 0.0156(2) Uani d . 1 1
C C11 0.13847(6) 0.89937(19) 0.41554(17) 0.0226(3) Uani d . 1 1
H H11A 0.1083 0.9459 0.3192 0.034 Uiso calc R 1 1
H H11B 0.1435 0.9780 0.5126 0.034 Uiso calc R 1 1
H H11C 0.1278 0.7815 0.4440 0.034 Uiso calc R 1 1
C C12 0.22777(6) 1.02525(16) 0.34214(16) 0.0191(2) Uani d . 1 1
H H12 0.2216 1.1485 0.3478 0.023 Uiso calc R 1 1
C C13 0.27257(5) 0.94425(15) 0.30399(15) 0.0156(2) Uani d . 1 1
C C14 0.32359(6) 1.01682(18) 0.26595(17) 0.0227(3) Uani d . 1 1
H H0AA 0.3555 1.0228 0.3700 0.034 Uiso calc R 1 1
H H0AB 0.3151 1.1355 0.2182 0.034 Uiso calc R 1 1
H H0AC 0.3338 0.9401 0.1846 0.034 Uiso calc R 1 1

loop_
_atom_site_aniso_label
_atom_site_aniso_U_11
_atom_site_aniso_U_22
_atom_site_aniso_U_33
_atom_site_aniso_U_12
_atom_site_aniso_U_13
_atom_site_aniso_U_23
O1 0.0150(4) 0.0166(4) 0.0135(4) 0.0014(3) 0.0026(3) -0.0019(3)
O2 0.0122(4) 0.0191(4) 0.0188(4) 0.0038(3) -0.0025(3) -0.0061(3)
N1 0.0132(4) 0.0191(5) 0.0162(4) 0.0036(4) 0.0025(4) 0.0002(4)
N2 0.0111(4) 0.0165(4) 0.0129(4) 0.0010(3) 0.0012(3) 0.0014(3)
N3 0.0116(4) 0.0160(4) 0.0110(4) 0.0033(3) 0.0013(3) -0.0007(3)
N4 0.0110(4) 0.0163(4) 0.0161(4) 0.0018(4) 0.0007(3) -0.0024(4)
N5 0.0111(4) 0.0104(4) 0.0139(4) 0.0001(3) 0.0036(3) -0.0001(3)
N6 0.0108(4) 0.0134(4) 0.0147(4) 0.0011(3) 0.0040(3) 0.0013(3)
C1 0.0126(5) 0.0130(5) 0.0145(5) 0.0012(4) 0.0028(4) 0.0005(4)
C2 0.0148(5) 0.0221(6) 0.0151(5) 0.0044(4) 0.0052(4) 0.0023(4)
C3 0.0199(6) 0.0250(6) 0.0153(5) 0.0036(5) 0.0048(5) 0.0035(4)
C4 0.0166(5) 0.0189(5) 0.0168(5) 0.0021(4) 0.0001(4) 0.0041(4)
C5 0.0119(5) 0.0203(5) 0.0197(5) 0.0045(4) 0.0018(4) 0.0005(4)
C6 0.0113(5) 0.0155(5) 0.0133(5) 0.0008(4) 0.0024(4) 0.0002(4)
C7 0.0161(5) 0.0242(6) 0.0151(5) 0.0072(5) 0.0027(4) -0.0004(4)
C8 0.0101(5) 0.0129(5) 0.0128(4) 0.0001(4) 0.0034(4) 0.0013(4)
C9 0.0111(4) 0.0125(5) 0.0135(5) 0.0016(4) 0.0035(4) 0.0003(4)
C10 0.0155(5) 0.0154(5) 0.0156(5) 0.0037(4) 0.0039(4) -0.0009(4)
C11 0.0183(6) 0.0264(6) 0.0249(6) 0.0057(5) 0.0094(5) -0.0016(5)
C12 0.0215(6) 0.0115(5) 0.0237(6) 0.0026(4) 0.0056(5) -0.0001(4)
C13 0.0165(5) 0.0126(5) 0.0170(5) -0.0014(4) 0.0039(4) 0.0018(4)
C14 0.0208(6) 0.0207(6) 0.0277(6) -0.0052(5) 0.0087(5) 0.0048(5)

loop_
_atom_type_symbol
_atom_type_description
_atom_type_scat_dispersion_real
_atom_type_scat_dispersion_imag
_atom_type_scat_source
C C 0.0033 0.0016 'International Tables Vol C Tables 4.2.6.8 and 6.1.1.4'
H H 0.0000 0.0000 'International Tables Vol C Tables 4.2.6.8 and 6.1.1.4'
N N 0.0061 0.0033 'International Tables Vol C Tables 4.2.6.8 and 6.1.1.4'
O O 0.0106 0.0060 'International Tables Vol C Tables 4.2.6.8 and 6.1.1.4'

loop_
_geom_angle_atom_site_label_1
_geom_angle_atom_site_label_2
_geom_angle_atom_site_label_3
_geom_angle
N4 O2 H2O 102.0
C1 N1 C5 117.66(10)
C6 N2 N3 118.91(9)
C8 N3 N2 115.22(9)
C8 N3 H3N 119.2
N2 N3 H3N 125.6
C9 N4 O2 113.87(9)
C13 N5 N6 112.00(9)
C13 N5 C9 129.53(10)
N6 N5 C9 118.41(9)
C10 N6 N5 105.03(9)
N1 C1 C2 122.41(11)
N1 C1 C6 116.25(10)
C2 C1 C6 121.34(10)
C3 C2 C1 118.94(11)
C3 C2 H2 120.5
C1 C2 H2 120.5
C2 C3 C4 119.01(11)
C2 C3 H3 120.5
C4 C3 H3 120.5
C5 C4 C3 117.96(11)
C5 C4 H4 121.0
C3 C4 H4 121.0
N1 C5 C4 124.00(11)
N1 C5 H5 118.0
C4 C5 H5 118.0
N2 C6 C1 114.35(9)
N2 C6 C7 126.36(10)
C1 C6 C7 119.29(10)
C6 C7 H7A 109.5
C6 C7 H7B 109.5
H7A C7 H7B 109.5
C6 C7 H7C 109.5
H7A C7 H7C 109.5
H7B C7 H7C 109.5
O1 C8 N3 123.90(10)
O1 C8 C9 119.44(10)
N3 C8 C9 116.61(9)
N4 C9 N5 123.87(10)
N4 C9 C8 119.37(10)
N5 C9 C8 116.30(9)
N6 C10 C12 110.72(10)
N6 C10 C11 119.80(11)
C12 C10 C11 129.47(11)
C10 C11 H11A 109.5
C10 C11 H11B 109.5
H11A C11 H11B 109.5
C10 C11 H11C 109.5
H11A C11 H11C 109.5
H11B C11 H11C 109.5
C13 C12 C10 106.18(10)
C13 C12 H12 126.9
C10 C12 H12 126.9
N5 C13 C12 106.06(10)
N5 C13 C14 122.13(11)
C12 C13 C14 131.80(11)
C13 C14 H0AA 109.5
C13 C14 H0AB 109.5
H0AA C14 H0AB 109.5
C13 C14 H0AC 109.5
H0AA C14 H0AC 109.5
H0AB C14 H0AC 109.5

loop_
_geom_bond_atom_site_label_1
_geom_bond_atom_site_label_2
_geom_bond_distance
O1 C8 1.2204(14)
O2 N4 1.3697(13)
O2 H2O 0.8763
N1 C1 1.3400(15)
N1 C5 1.3401(15)
N2 C6 1.2870(15)
N2 N3 1.3814(13)
N3 C8 1.3607(14)
N3 H3N 0.8555
N4 C9 1.2811(15)
N5 C13 1.3589(14)
N5 N6 1.3738(13)
N5 C9 1.4144(14)
N6 C10 1.3314(15)
C1 C2 1.4013(16)
C1 C6 1.4884(15)
C2 C3 1.3841(17)
C2 H2 0.9500
C3 C4 1.3922(18)
C3 H3 0.9500
C4 C5 1.3859(17)
C4 H4 0.9500
C5 H5 0.9500
C6 C7 1.4991(16)
C7 H7A 0.9800
C7 H7B 0.9800
C7 H7C 0.9800
C8 C9 1.4982(15)
C10 C12 1.4094(18)
C10 C11 1.4943(17)
C11 H11A 0.9800
C11 H11B 0.9800
C11 H11C 0.9800
C12 C13 1.3775(18)
C12 H12 0.9500
C13 C14 1.4870(18)
C14 H0AA 0.9800
C14 H0AB 0.9800
C14 H0AC 0.9800

loop_
_geom_hbond_atom_site_label_D
_geom_hbond_atom_site_label_H
_geom_hbond_atom_site_label_A
_geom_hbond_site_symmetry_A
_geom_hbond_distance_DH
_geom_hbond_distance_HA
_geom_hbond_distance_DA
_geom_hbond_angle_DHA
_geom_hbond_publ_flag
O2 H2O N6 2_564 0.88 1.79 2.6686(13) 175.2 yes
N3 H3N O1 2_564 0.86 2.17 3.0196(13) 174.4 yes

loop_
_cod_related_entry_id
_cod_related_entry_database
_cod_related_entry_code
1 ChemSpider 30658255
